data_9002874
loop_
_publ_author_name
'Groat, L. A.'
'Chakoumakos, B. C.'
'Brouwer, D. H.'
'Hoffman, C. M.'
'Fyfe, C. A.'
'Morell, H.'
'Schultz, A. J.'

_publ_section_title
;The amblygonite (LiAlPO4F) - montebrasite (LiAlPO4OH) solid solution: A
 combined powder and single-crystal neutron diffraction and solid-state Li
 MAS, CP MAS, and REDOR NMR study Sample: from Tanco Pegmatite, Bernic Lake,
 Manitoba at T = 150 K
;
_journal_name_full 'American Mineralogist'
_journal_page_first 195
_journal_page_last 210
_journal_volume 88
_journal_year 2003
_chemical_formula_sum 'Al F0.42 H0.58 Li O4.58 P'
_chemical_name_mineral Montebrasite
_space_group_IT_number 2
_symmetry_space_group_name_Hall '-P 1 (1/2*x+1/2*y,1/2*x-1/2*y,-z)'
_symmetry_space_group_name_H-M 'C -1'
_cell_angle_alpha 90.958
_cell_angle_beta 117.76
_cell_angle_gamma 91.382
_cell_length_a 6.6891
_cell_length_b 7.7111
_cell_length_c 6.9648
_cell_formula_units_Z 4
_cell_volume 317.648
_database_code_amcsd 0002963
_diffrn_ambient_temperature 150
_exptl_crystal_density_diffrn 3.068
_cod_original_formula_sum 'P Al O4.58 F.42 H.58 Li'
_cod_database_code 9002874

loop_
_space_group_symop_operation_xyz
x,y,z
1/2+x,1/2+y,z
-x,-y,-z
1/2-x,1/2-y,-z

loop_
_atom_site_label
_atom_site_fract_x
_atom_site_fract_y
_atom_site_fract_z
_atom_site_occupancy
_atom_site_U_iso_or_equiv
P 0.98460 0.34110 0.26200 1.00000 0.00480
Al1 0.00000 0.00000 0.00000 1.00000 0.00490
Al2 0.00000 0.00000 0.50000 1.00000 0.00380
O1 -0.31700 0.01530 -0.15410 1.00000 0.00670
O2 0.29840 0.06000 0.57980 1.00000 0.00750
O3 0.10080 -0.22310 -0.38770 1.00000 0.00620
O4 0.02440 0.23390 0.09770 1.00000 0.00750
O 0.03660 0.08650 -0.23200 0.58000 0.00760
F 0.03660 0.08650 -0.23200 0.42000 0.00760
H 0.20250 0.13700 0.84420 0.58000 0.01900
Li1 0.05100 -0.32210 0.25600 0.36000 0.01400
Li2 0.06890 -0.32200 0.31600 0.64000 0.00900

loop_
_cod_related_entry_id
_cod_related_entry_database
_cod_related_entry_code
1 AMCSD 0002963
